data_7710728
loop_
_publ_author_name
'Bauer, Josh'
'Benz, Maximilian'
'Klap\"otke, Thomas M'
'Stierstorfer, J\"org'

_publ_section_title
;
 Chemistry of 2,5-diaminotetrazole.
;
_journal_name_full 'Dalton transactions (Cambridge, England : 2003)'
_journal_paper_doi 10.1039/d2dt01480g
_journal_year 2022
_chemical_formula_moiety 'C2 H7 N6, I'
_chemical_formula_sum 'C2 H7 I N6'
_chemical_formula_weight 242.04
_chemical_name_common '4-Methyl-2,5-aminotetrazolium iodide'
_chemical_name_systematic
;
4-Methyl-2,5-aminotetrazolium iodide
;
_space_group_IT_number 14
_space_group_name_Hall '-P 2ybc'
_space_group_name_H-M_alt 'P 1 21/c 1'
_symmetry_cell_setting monoclinic
_symmetry_Int_Tables_number 14
_symmetry_space_group_name_Hall '-P 2ybc'
_symmetry_space_group_name_H-M 'P 1 21/c 1'
_atom_sites_solution_hydrogens mixed
_audit_creation_date
;
'Wed Feb 15 16:55:05 2017'
;
_audit_creation_method SHELXL-2013
_audit_update_record
;
2022-05-11 deposited with the CCDC.	2022-07-21 downloaded from the CCDC.
;
_cell_angle_alpha 90
_cell_angle_beta 102.229(4)
_cell_angle_gamma 90
_cell_formula_units_Z 4
_cell_length_a 7.0760(3)
_cell_length_b 11.2519(5)
_cell_length_c 9.7180(4)
_cell_measurement_reflns_used 2377
_cell_measurement_temperature 173(2)
_cell_measurement_theta_max 31.7250
_cell_measurement_theta_min 4.6400
_cell_volume 756.18(6)
_computing_cell_refinement
;
CrysAlisPro, Agilent Technologies,
Version 1.171.37.33 (release 27-03-2014 CrysAlis171 .NET)
(compiled Mar 27 2014,17:12:48)
;
_computing_data_collection
;
CrysAlisPro, Agilent Technologies,
Version 1.171.37.33 (release 27-03-2014 CrysAlis171 .NET)
(compiled Mar 27 2014,17:12:48)
;
_computing_data_reduction
;
CrysAlisPro, Agilent Technologies,
Version 1.171.37.33 (release 27-03-2014 CrysAlis171 .NET)
(compiled Mar 27 2014,17:12:48)
;
_computing_structure_refinement 'SHELXL-2013 (Sheldrick, 2013)'
_diffrn_ambient_temperature 173(2)
_diffrn_detector 'CCD plate'
_diffrn_detector_area_resol_mean 15.9809
_diffrn_detector_type Sapphire3
_diffrn_measured_fraction_theta_full 0.996
_diffrn_measured_fraction_theta_max 0.996
_diffrn_measurement_details
;
#__ type_ start__ end____ width___ exp.time_
  1 omega   11.00   37.00   1.0000    3.0000
omega____ theta____ kappa____ phi______ frames
    -      -28.6994  -19.0000   60.0000 26

#__ type_ start__ end____ width___ exp.time_
  2 omega  -21.00    5.00   1.0000    3.0000
omega____ theta____ kappa____ phi______ frames
    -      -28.6994  -81.0000  -46.0000 26

#__ type_ start__ end____ width___ exp.time_
  3 omega  -23.00   68.00   1.0000    3.0000
omega____ theta____ kappa____ phi______ frames
    -       29.7932  -99.0000  -90.0000 91

#__ type_ start__ end____ width___ exp.time_
  4 omega   21.00  100.00   1.0000    3.0000
omega____ theta____ kappa____ phi______ frames
    -       29.7932   77.0000  -30.0000 79

#__ type_ start__ end____ width___ exp.time_
  5 omega  -85.00  -22.00   1.0000    3.0000
omega____ theta____ kappa____ phi______ frames
    -      -28.6994  -19.0000   60.0000 63

#__ type_ start__ end____ width___ exp.time_
  6 omega -101.00    2.00   1.0000    3.0000
omega____ theta____ kappa____ phi______ frames
    -      -28.6994  -77.0000   60.0000 103

#__ type_ start__ end____ width___ exp.time_
  7 omega -107.00  -45.00   1.0000    3.0000
omega____ theta____ kappa____ phi______ frames
    -      -28.6994 -179.0000   60.0000 62

;
_diffrn_measurement_device 'four-circle diffractometer'
_diffrn_measurement_device_type 'Xcalibur, Sapphire3'
_diffrn_measurement_method '\w scans'
_diffrn_orient_matrix_UB_11 -0.0027351000
_diffrn_orient_matrix_UB_12 -0.0529835000
_diffrn_orient_matrix_UB_13 0.0391538000
_diffrn_orient_matrix_UB_21 0.0958720000
_diffrn_orient_matrix_UB_22 -0.0133991000
_diffrn_orient_matrix_UB_23 -0.0059539000
_diffrn_orient_matrix_UB_31 0.0362186000
_diffrn_orient_matrix_UB_32 0.0314299000
_diffrn_orient_matrix_UB_33 0.0633323000
_diffrn_radiation_monochromator graphite
_diffrn_radiation_probe x-ray
_diffrn_radiation_type MoK\a
_diffrn_radiation_wavelength 0.71069
_diffrn_reflns_av_R_equivalents 0.0255
_diffrn_reflns_av_sigmaI/netI 0.0445
_diffrn_reflns_av_unetI/netI 0.0230
_diffrn_reflns_Laue_measured_fraction_full 0.996
_diffrn_reflns_Laue_measured_fraction_max 0.996
_diffrn_reflns_limit_h_max 8
_diffrn_reflns_limit_h_min -8
_diffrn_reflns_limit_k_max 13
_diffrn_reflns_limit_k_min -13
_diffrn_reflns_limit_l_max 11
_diffrn_reflns_limit_l_min -11
_diffrn_reflns_number 5437
_diffrn_reflns_point_group_measured_fraction_full 0.996
_diffrn_reflns_point_group_measured_fraction_max 0.996
_diffrn_reflns_theta_full 25.240
_diffrn_reflns_theta_max 26.000
_diffrn_reflns_theta_min 4.210
_diffrn_source 'Enhance (Mo) X-ray Source'
_exptl_absorpt_coefficient_mu 4.166
_exptl_absorpt_correction_T_max 1.00000
_exptl_absorpt_correction_T_min 0.76209
_exptl_absorpt_correction_type multi-scan
_exptl_absorpt_process_details
;
CrysAlisPro, Agilent Technologies,
Version 1.171.37.33 (release 27-03-2014 CrysAlis171 .NET)
(compiled Mar 27 2014,17:12:48)
Empirical absorption correction using spherical harmonics,
 implemented in SCALE3 ABSPACK scaling algorithm.
;
_exptl_crystal_colour colorless
_exptl_crystal_density_diffrn 2.126
_exptl_crystal_description block
_exptl_crystal_F_000 456
_exptl_crystal_size_max 0.350
_exptl_crystal_size_mid 0.300
_exptl_crystal_size_min 0.100
_refine_diff_density_max 0.677
_refine_diff_density_min -0.431
_refine_diff_density_rms 0.089
_refine_ls_extinction_method none
_refine_ls_goodness_of_fit_ref 1.042
_refine_ls_hydrogen_treatment mixed
_refine_ls_matrix_type full
_refine_ls_number_parameters 99
_refine_ls_number_reflns 1482
_refine_ls_number_restraints 0
_refine_ls_restrained_S_all 1.042
_refine_ls_R_factor_all 0.0260
_refine_ls_R_factor_gt 0.0209
_refine_ls_shift/su_max 0.003
_refine_ls_shift/su_mean 0.000
_refine_ls_structure_factor_coef Fsqd
_refine_ls_weighting_details 'w=1/[\s^2^(Fo^2^)+(0.0264P)^2^+0.0788P] where P=(Fo^2^+2Fc^2^)/3'
_refine_ls_weighting_scheme calc
_refine_ls_wR_factor_gt 0.0482
_refine_ls_wR_factor_ref 0.0507
_reflns_Friedel_coverage 0.000
_reflns_number_gt 1293
_reflns_number_total 1482
_reflns_threshold_expression 'I > 2\s(I)'
_cod_data_source_file d2dt01480g2.cif
_cod_data_source_block mx064
_cod_database_code 7710728
_shelx_space_group_comment
;
The symmetry employed for this shelxl refinement is uniquely defined
by the following loop, which should always be used as a source of
symmetry information in preference to the above space-group names.
They are only intended as comments.
;
_shelx_estimated_absorpt_t_min 0.323
_shelx_estimated_absorpt_t_max 0.681
_shelxl_version_number 2013-4

loop_
_space_group_symop_operation_xyz
'x, y, z'
'-x, y+1/2, -z+1/2'
'-x, -y, -z'
'x, -y-1/2, z-1/2'

loop_
_atom_site_label
_atom_site_type_symbol
_atom_site_fract_x
_atom_site_fract_y
_atom_site_fract_z
_atom_site_U_iso_or_equiv
_atom_site_adp_type
_atom_site_occupancy
_atom_site_site_symmetry_order
_atom_site_calc_flag
_atom_site_refinement_flags_posn
_atom_site_refinement_flags_adp
_atom_site_refinement_flags_occupancy
_atom_site_disorder_assembly
_atom_site_disorder_group
N1 N -0.0002(4) 0.3076(2) 0.5309(2) 0.0253(5) Uani 1 1 d . . . . .
N2 N 0.1341(3) 0.2727(2) 0.4622(2) 0.0234(5) Uani 1 1 d . . . . .
N3 N 0.1257(4) 0.3133(2) 0.3374(3) 0.0259(5) Uani 1 1 d . . . . .
N4 N -0.0325(3) 0.38269(19) 0.3192(2) 0.0224(5) Uani 1 1 d . . . . .
N5 N -0.2575(4) 0.4426(3) 0.4575(3) 0.0288(6) Uani 1 1 d . . . . .
N6 N 0.2662(4) 0.1863(3) 0.5209(3) 0.0315(6) Uani 1 1 d . . . . .
C1 C -0.1074(4) 0.3797(2) 0.4361(3) 0.0210(6) Uani 1 1 d . . . . .
C2 C -0.1004(5) 0.4478(3) 0.1880(3) 0.0322(7) Uani 1 1 d . . . . .
H2A H -0.2135 0.4075 0.1317 0.048 Uiso 1 1 calc R U . . .
H2B H 0.0027 0.4509 0.1349 0.048 Uiso 1 1 calc R U . . .
H2C H -0.1361 0.5289 0.2094 0.048 Uiso 1 1 calc R U . . .
I1 I 0.59527(3) 0.12908(2) 0.28248(2) 0.02990(9) Uani 1 1 d . . . . .
H5B H -0.298(5) 0.427(3) 0.521(4) 0.034(10) Uiso 1 1 d . . . . .
H6A H 0.325(5) 0.213(3) 0.602(4) 0.042(11) Uiso 1 1 d . . . . .
H6B H 0.340(5) 0.178(3) 0.468(4) 0.033(10) Uiso 1 1 d . . . . .
H5A H -0.321(5) 0.479(3) 0.390(4) 0.040(11) Uiso 1 1 d . . . . .

loop_
_atom_site_aniso_label
_atom_site_aniso_U_11
_atom_site_aniso_U_22
_atom_site_aniso_U_33
_atom_site_aniso_U_23
_atom_site_aniso_U_13
_atom_site_aniso_U_12
N1 0.0267(13) 0.0239(13) 0.0258(13) 0.0001(10) 0.0070(11) 0.0016(11)
N2 0.0268(13) 0.0220(12) 0.0203(12) -0.0009(10) 0.0025(10) 0.0013(11)
N3 0.0266(13) 0.0288(13) 0.0220(12) -0.0013(10) 0.0040(10) 0.0038(11)
N4 0.0232(12) 0.0239(13) 0.0194(12) -0.0016(9) 0.0031(10) 0.0008(10)
N5 0.0294(15) 0.0332(16) 0.0260(15) 0.0057(12) 0.0107(13) 0.0055(12)
N6 0.0316(15) 0.0370(16) 0.0247(14) 0.0002(12) 0.0034(13) 0.0122(13)
C1 0.0216(14) 0.0212(15) 0.0201(14) -0.0030(11) 0.0038(12) -0.0070(12)
C2 0.0374(18) 0.0379(18) 0.0216(14) 0.0054(13) 0.0069(14) 0.0072(15)
I1 0.02481(13) 0.03804(15) 0.02694(13) -0.00551(8) 0.00565(9) -0.00320(9)

loop_
_atom_type_symbol
_atom_type_description
_atom_type_scat_dispersion_real
_atom_type_scat_dispersion_imag
_atom_type_scat_source
C C 0.0033 0.0016 'International Tables Vol C Tables 4.2.6.8 and 6.1.1.4'
I I -0.4742 1.8119 'International Tables Vol C Tables 4.2.6.8 and 6.1.1.4'
N N 0.0061 0.0033 'International Tables Vol C Tables 4.2.6.8 and 6.1.1.4'
H H 0.0000 0.0000 'International Tables Vol C Tables 4.2.6.8 and 6.1.1.4'

loop_
_geom_angle_atom_site_label_1
_geom_angle_atom_site_label_2
_geom_angle_atom_site_label_3
_geom_angle
_geom_angle_site_symmetry_1
_geom_angle_site_symmetry_3
_geom_angle_publ_flag
N2 N1 C1 101.2(2) . . ?
N3 N2 N1 118.2(2) . . ?
N3 N2 N6 122.0(2) . . ?
N1 N2 N6 119.5(2) . . ?
N2 N3 N4 101.6(2) . . ?
N3 N4 C1 109.8(2) . . ?
N3 N4 C2 121.1(2) . . ?
C1 N4 C2 129.1(2) . . ?
C1 N5 H5B 117(3) . . ?
C1 N5 H5A 117(2) . . ?
H5B N5 H5A 122(4) . . ?
N2 N6 H6A 107(2) . . ?
N2 N6 H6B 107(3) . . ?
H6A N6 H6B 112(3) . . ?
N5 C1 N1 124.9(3) . . ?
N5 C1 N4 125.9(3) . . ?
N1 C1 N4 109.2(2) . . ?
N4 C2 H2A 109.5 . . ?
N4 C2 H2B 109.5 . . ?
H2A C2 H2B 109.5 . . ?
N4 C2 H2C 109.5 . . ?
H2A C2 H2C 109.5 . . ?
H2B C2 H2C 109.5 . . ?

loop_
_geom_bond_atom_site_label_1
_geom_bond_atom_site_label_2
_geom_bond_distance
_geom_bond_site_symmetry_2
_geom_bond_publ_flag
N1 N2 1.330(3) . ?
N1 C1 1.336(4) . ?
N2 N3 1.286(3) . ?
N2 N6 1.385(3) . ?
N3 N4 1.345(3) . ?
N4 C1 1.352(4) . ?
N4 C2 1.461(3) . ?
N5 C1 1.329(4) . ?
N5 H5B 0.76(4) . ?
N5 H5A 0.82(4) . ?
N6 H6A 0.86(4) . ?
N6 H6B 0.82(4) . ?
C2 H2A 0.9800 . ?
C2 H2B 0.9800 . ?
C2 H2C 0.9800 . ?

loop_
_geom_contact_atom_site_label_1
_geom_contact_atom_site_label_2
_geom_contact_distance
_geom_contact_site_symmetry_1
_geom_contact_site_symmetry_2
_geom_contact_publ_flag
? ? ? ? ? ?

loop_
_geom_hbond_atom_site_label_D
_geom_hbond_atom_site_label_H
_geom_hbond_atom_site_label_A
_geom_hbond_distance_DH
_geom_hbond_distance_HA
_geom_hbond_distance_DA
_geom_hbond_angle_DHA
_geom_hbond_site_symmetry_A
N5 H5B I1 0.76(4) 2.87(4) 3.620(3) 173(3) 4_466
N6 H6A I1 0.86(4) 2.91(4) 3.700(3) 153(3) 4_566
N6 H6B I1 0.82(4) 2.86(4) 3.673(3) 175(3) .
N5 H5A I1 0.82(4) 2.84(4) 3.632(3) 163(3) 2
N5 H5B I1 0.76(4) 2.87(4) 3.620(3) 173(3) 4_466
N6 H6A I1 0.86(4) 2.91(4) 3.700(3) 153(3) 4_566
N6 H6B I1 0.82(4) 2.86(4) 3.673(3) 175(3) .
N5 H5A I1 0.82(4) 2.84(4) 3.632(3) 163(3) 2

loop_
_geom_torsion_atom_site_label_1
_geom_torsion_atom_site_label_2
_geom_torsion_atom_site_label_3
_geom_torsion_atom_site_label_4
_geom_torsion
_geom_torsion_site_symmetry_1
_geom_torsion_site_symmetry_2
_geom_torsion_site_symmetry_3
_geom_torsion_site_symmetry_4
_geom_torsion_publ_flag
C1 N1 N2 N3 0.1(3) . . . . ?
C1 N1 N2 N6 -173.9(2) . . . . ?
N1 N2 N3 N4 -0.4(3) . . . . ?
N6 N2 N3 N4 173.4(2) . . . . ?
N2 N3 N4 C1 0.6(3) . . . . ?
N2 N3 N4 C2 -179.4(3) . . . . ?
N2 N1 C1 N5 -176.6(3) . . . . ?
N2 N1 C1 N4 0.3(3) . . . . ?
N3 N4 C1 N5 176.2(3) . . . . ?
C2 N4 C1 N5 -3.7(5) . . . . ?
N3 N4 C1 N1 -0.6(3) . . . . ?
C2 N4 C1 N1 179.4(3) . . . . ?
